data_4123192
loop_
_publ_author_name
'Stone, Steven D.'
'Lajkiewicz, Neil J.'
'Whitesell, Luke'
'Hilmy, Ahmed'
'Porco, Jr, John A'

_publ_section_title
;
 Biomimetic kinetic resolution: highly enantio- and diastereoselective
 transfer hydrogenation of aglain ketones to access flavagline natural
 products.
;
_journal_issue 1
_journal_name_full 'Journal of the American Chemical Society'
_journal_page_first 525
_journal_page_last 530
_journal_paper_doi 10.1021/ja511728b
_journal_volume 137
_journal_year 2015
_chemical_formula_moiety 'C31 H29 N O7'
_chemical_formula_sum 'C31 H29 N O7'
_chemical_formula_weight 527.55
_space_group_crystal_system triclinic
_space_group_IT_number 2
_space_group_name_Hall '-P 1'
_space_group_name_H-M_alt 'P -1'
_symmetry_space_group_name_Hall '-P 1'
_symmetry_space_group_name_H-M 'P -1'
_atom_sites_solution_hydrogens geom
_atom_sites_solution_primary direct
_audit_creation_date 2014-09-30
_audit_creation_method
;
Olex2 1.2
(compiled 2014.09.19 svn.r3010 for OlexSys, GUI svn.r4874)
;
_audit_update_record
;
2014-09-30 # Formatted by publCIF

;
_cell_angle_alpha 72.571(3)
_cell_angle_beta 74.463(2)
_cell_angle_gamma 62.139(2)
_cell_formula_units_Z 8
_cell_length_a 16.4623(7)
_cell_length_b 16.6870(7)
_cell_length_c 21.9358(10)
_cell_measurement_temperature 100(2)
_cell_volume 5024.1(4)
_computing_molecular_graphics 'Olex2 (Dolomanov et al., 2009)'
_computing_publication_material 'Olex2 (Dolomanov et al., 2009)'
_computing_structure_refinement 'XL (Sheldrick, 2008)'
_computing_structure_solution 'XT (Sheldrick, 2008)'
_diffrn_ambient_temperature 100.01
_diffrn_measured_fraction_theta_full 0.990
_diffrn_measured_fraction_theta_max 0.990
_diffrn_radiation_type CuK\a
_diffrn_radiation_wavelength 1.54178
_diffrn_reflns_av_unetI/netI 0.0638
_diffrn_reflns_Laue_measured_fraction_full 0.990
_diffrn_reflns_Laue_measured_fraction_max 0.990
_diffrn_reflns_limit_h_max 19
_diffrn_reflns_limit_h_min -18
_diffrn_reflns_limit_k_max 19
_diffrn_reflns_limit_k_min -18
_diffrn_reflns_limit_l_max 26
_diffrn_reflns_limit_l_min 0
_diffrn_reflns_number 17631
_diffrn_reflns_point_group_measured_fraction_full 0.990
_diffrn_reflns_point_group_measured_fraction_max 0.990
_diffrn_reflns_theta_full 66.749
_diffrn_reflns_theta_max 66.749
_diffrn_reflns_theta_min 3.060
_exptl_absorpt_coefficient_mu 0.813
_exptl_absorpt_correction_T_max 0.7528
_exptl_absorpt_correction_T_min 0.6650
_exptl_absorpt_correction_type multi-scan
_exptl_absorpt_process_details 'SADABS (Sheldrick, 1997)'
_exptl_crystal_colour colorless
_exptl_crystal_density_diffrn 1.395
_exptl_crystal_description prism
_exptl_crystal_F_000 2224
_exptl_crystal_size_max 0.167
_exptl_crystal_size_mid 0.092
_exptl_crystal_size_min 0.072
_refine_diff_density_max 0.560
_refine_diff_density_min -0.377
_refine_diff_density_rms 0.058
_refine_ls_extinction_method none
_refine_ls_goodness_of_fit_ref 1.031
_refine_ls_hydrogen_treatment constr
_refine_ls_matrix_type full
_refine_ls_number_parameters 1432
_refine_ls_number_reflns 17631
_refine_ls_number_restraints 1392
_refine_ls_restrained_S_all 0.995
_refine_ls_R_factor_all 0.0603
_refine_ls_R_factor_gt 0.0552
_refine_ls_shift/su_max 0.001
_refine_ls_shift/su_mean 0.000
_refine_ls_structure_factor_coef Fsqd
_refine_ls_weighting_details 'w=1/[\s^2^(Fo^2^)+(0.0670P)^2^+2.8860P] where P=(Fo^2^+2Fc^2^)/3'
_refine_ls_weighting_scheme calc
_refine_ls_wR_factor_gt 0.1484
_refine_ls_wR_factor_ref 0.1537
_reflns_Friedel_coverage 0.000
_reflns_number_gt 15808
_reflns_number_total 17631
_reflns_threshold_expression 'I > 2\s(I)'
_cod_data_source_file ja511728b_si_002.cif
_cod_data_source_block lajkiewicz7b_0m
_cod_depositor_comments 'Adding full bibliography for 4123192.cif.'
_cod_database_code 4123192
_publcif_datablock.id {efb2ef41-edfe-4d22-a516-8aadd98b58e2}

_shelxl_version_number 2013-4
_shelx_space_group_comment
;
The symmetry employed for this shelxl refinement is uniquely defined
by the following loop, which should always be used as a source of
symmetry information in preference to the above space-group names.
They are only intended as comments.
;
_olex2_refinement_description
;
1. Fixed Uiso
 At 1.2 times of:
  All C(H) groups, All C(H,H) groups, All C(H,H,H,H) groups
 At 1.5 times of:
  All C(H,H,H) groups, All O(H) groups
2. Rigid body (RIGU) restrains
 All non-hydrogen atoms
 with sigma for 1-2 distances of 0.004 and sigma for 1-3 distances of 0.004
3. Others
 Sof(H20C)=Sof(H20D)=Sof(H18C)=Sof(H18D)=Sof(C19E)=Sof(H19C)=Sof(H19D)=1-FVAR(1)
 Sof(H20A)=Sof(H20B)=Sof(H18A)=Sof(H18B)=Sof(C19D)=Sof(H19A)=Sof(H19B)=FVAR(1)
4.a Ternary CH refined with riding coordinates:
 C9B(H9B), C21B(H21B), C21A(H21A), C9A(H9A), C9C(H9C), C21C(H21C), C21D(H21D),
 C9D(H9D)
4.b Secondary CH2 refined with riding coordinates:
 C19B(H19E,H19F), C18B(H18E,H18F), C20B(H20E,H20F), C20C(H20G,H20H), C20A(H20I,
 H20J), C18C(H18G,H18H), C19A(H19I,H19J), C19C(H19G,H19H), C18A(H18I,H18J),
 C20D(H20A,H20B), C20D(H20C,H20D), C18D(H18A,H18B), C18D(H18C,H18D), C19D(H19A,
 H19B), C19E(H19C,H19D)
4.c Aromatic/amide H refined with riding coordinates:
 C29B(H29B), C15B(H15B), C26B(H26B), C15A(H15A), C7A(H7A), C26C(H26C),
 C14B(H14B), C29C(H29C), C6A(H6A), C4A(H4A), C6C(H6C), C11B(H11B), C3A(H3A),
 C6D(H6D), C4B(H4B), C3B(H3B), C7C(H7C), C11A(H11A), C29A(H29A), C14C(H14C),
 C3C(H3C), C7D(H7D), C12B(H12B), C29D(H29D), C12C(H12C), C11C(H11C), C15C(H15C),
  C13A(H13A), C14A(H14A), C26A(H26A), C12A(H12A), C15D(H15D), C6B(H6B),
 C4C(H4C), C7B(H7B), C13B(H13B), C12D(H12D), C13C(H13C), C13D(H13D), C14D(H14D),
  C4D(H4D), C11D(H11D), C26D(H26D), C3D(H3D)
4.d Idealised Me refined as rotating group:
 C28B(H28D,H28E,H28F), C28C(H28G,H28H,H28I), C31B(H31D,H31E,H31F), C31A(H31J,
 H31K,H31L), C31C(H31G,H31H,H31I), C31D(H31A,H31B,H31C), C1C(H1CA,H1CB,H1CC),
 C1A(H1AA,H1AB,H1AC), C1B(H1BA,H1BB,H1BC), C28D(H28A,H28B,H28C), C28A(H28J,H28K,
 H28L), C1D(H1DA,H1DB,H1DC)
4.e Idealised tetrahedral OH refined as rotating group:
 O5B(H5B), O5A(H5A), O5C(H5C), O00D(H00D)
;
_olex2_submission_special_instructions 'No special instructions were received'

loop_
_space_group_symop_operation_xyz
'x, y, z'
'-x, -y, -z'

loop_
_atom_site_label
_atom_site_type_symbol
_atom_site_fract_x
_atom_site_fract_y
_atom_site_fract_z
_atom_site_U_iso_or_equiv
_atom_site_adp_type
_atom_site_occupancy
_atom_site_site_symmetry_order
_atom_site_calc_flag
_atom_site_refinement_flags_posn
_atom_site_refinement_flags_occupancy
_atom_site_disorder_assembly
_atom_site_disorder_group
O5B O 0.30430(10) 0.65161(10) 0.92696(7) 0.0279(3) Uani 1 1 d . . . .
H5B H 0.3296 0.6759 0.9397 0.042 Uiso 1 1 calc GR . . .
O4B O 0.13564(10) 0.64900(10) 1.01547(7) 0.0263(3) Uani 1 1 d . . . .
O4C O 0.14391(11) 0.64588(11) 0.51652(7) 0.0303(3) Uani 1 1 d . . . .
O5A O 0.78779(10) 0.65898(11) 0.95595(7) 0.0277(3) Uani 1 1 d . . . .
H5A H 0.8327 0.6711 0.9343 0.042 Uiso 1 1 calc GR . . .
O4A O 0.70705(10) 0.57801(10) 0.89879(7) 0.0266(3) Uani 1 1 d . . . .
O7B O 0.22828(11) 0.77819(11) 1.02839(7) 0.0309(3) Uani 1 1 d . . . .
O2C O 0.32761(10) 0.66842(11) 0.32699(7) 0.0321(3) Uani 1 1 d . . . .
O3B O -0.04113(10) 0.66348(12) 0.91134(7) 0.0320(3) Uani 1 1 d . . . .
O2B O 0.13865(10) 0.84045(11) 0.82912(7) 0.0294(3) Uani 1 1 d . . . .
O7C O 0.27871(11) 0.72180(12) 0.53158(8) 0.0354(4) Uani 1 1 d . . . .
O7A O 0.86846(10) 0.66356(11) 0.81284(7) 0.0295(3) Uani 1 1 d . . . .
O5C O 0.15065(11) 0.81588(11) 0.43020(8) 0.0317(3) Uani 1 1 d . . . .
H5C H 0.1805 0.8370 0.4414 0.048 Uiso 1 1 calc GR . . .
O00D O 0.15821(11) 0.29929(11) 0.46433(8) 0.0324(3) Uani 1 1 d . . . .
H00D H 0.1692 0.3459 0.4457 0.049 Uiso 1 1 calc GR . . .
O2A O 0.58680(10) 0.86717(11) 0.90515(7) 0.0302(3) Uani 1 1 d . . . .
O00F O 0.08866(11) 0.21168(11) 0.40466(8) 0.0336(4) Uani 1 1 d . . . .
O6B O 0.05047(12) 1.09445(11) 0.92440(8) 0.0359(4) Uani 1 1 d . . . .
O3A O 0.43146(11) 0.67726(13) 0.96602(9) 0.0387(4) Uani 1 1 d . . . .
O3C O 0.16713(13) 0.46989(12) 0.41489(8) 0.0381(4) Uani 1 1 d . . . .
O6C O 0.59310(11) 0.56501(13) 0.42586(8) 0.0416(4) Uani 1 1 d . . . .
O00K O 0.14803(12) 0.38938(12) 0.32102(8) 0.0369(4) Uani 1 1 d . . . .
N1B N 0.02179(12) 0.60528(13) 1.00497(9) 0.0268(4) Uani 1 1 d . . . .
O1C O 0.09357(12) 1.06719(12) 0.17123(9) 0.0403(4) Uani 1 1 d . . . .
O1A O 0.71592(14) 0.91966(15) 1.13264(10) 0.0521(5) Uani 1 1 d . . . .
O00O O 0.37893(12) 0.12002(13) 0.41397(9) 0.0449(4) Uani 1 1 d . . . .
N1C N 0.10598(14) 0.52922(14) 0.50644(9) 0.0321(4) Uani 1 1 d . . . .
N1A N 0.56553(12) 0.55752(13) 0.93383(9) 0.0289(4) Uani 1 1 d . . . .
O6A O 0.72086(13) 0.96290(13) 0.68649(8) 0.0451(4) Uani 1 1 d . . . .
O00S O 0.21359(14) -0.06548(12) 0.46349(10) 0.0475(5) Uani 1 1 d . . . .
O1B O 0.51109(13) 0.67316(15) 0.64372(9) 0.0492(5) Uani 1 1 d . . . .
O00U O 0.43715(16) 0.21242(16) 0.65269(12) 0.0612(6) Uani 1 1 d . . . .
C24B C 0.18221(14) 0.81272(15) 0.92743(10) 0.0269(4) Uani 1 1 d . . . .
C22B C 0.14818(14) 0.67364(15) 0.95004(10) 0.0251(4) Uani 1 1 d . . . .
C30B C 0.18399(15) 0.84395(16) 0.97907(11) 0.0283(4) Uani 1 1 d . . . .
O00Y O 0.44669(13) 0.27942(15) 0.19687(9) 0.0494(5) Uani 1 1 d . . . .
C24C C 0.30847(16) 0.69099(16) 0.42913(11) 0.0302(5) Uani 1 1 d . . . .
C22A C 0.66365(14) 0.65074(15) 0.92804(10) 0.0265(4) Uani 1 1 d . . . .
C16B C 0.10384(14) 0.66330(15) 0.91190(10) 0.0262(4) Uani 1 1 d . . . .
C16C C 0.15658(15) 0.61788(16) 0.41350(11) 0.0304(5) Uani 1 1 d . . . .
C9B C 0.13241(14) 0.69493(16) 0.84117(10) 0.0276(4) Uani 1 1 d . . . .
H9B H 0.0755 0.7453 0.8233 0.033 Uiso 1 1 calc R . . .
N014 N 0.08346(15) 0.06501(14) 0.43673(10) 0.0392(5) Uani 1 1 d . . . .
C30C C 0.34289(17) 0.68586(17) 0.48221(11) 0.0328(5) Uani 1 1 d . . . .
C25B C 0.13717(15) 0.87825(16) 0.87692(10) 0.0284(5) Uani 1 1 d . . . .
C22C C 0.16618(15) 0.66135(15) 0.45157(10) 0.0280(5) Uani 1 1 d . . . .
C27B C 0.09555(15) 1.00121(16) 0.92740(11) 0.0308(5) Uani 1 1 d . . . .
C17B C 0.02275(14) 0.64238(15) 0.94078(10) 0.0264(4) Uani 1 1 d . . . .
C19B C -0.03906(16) 0.61274(17) 1.11263(11) 0.0324(5) Uani 1 1 d . . . .
H19E H -0.0697 0.5840 1.1522 0.039 Uiso 1 1 calc R . . .
H19F H -0.0601 0.6786 1.1133 0.039 Uiso 1 1 calc R . . .
C10B C 0.17358(14) 0.62062(16) 0.80166(11) 0.0281(5) Uani 1 1 d . . . .
C23C C 0.21044(15) 0.72743(15) 0.41732(11) 0.0289(5) Uani 1 1 d . . . .
C29B C 0.14131(16) 0.93841(16) 0.97899(11) 0.0316(5) Uani 1 1 d . . . .
H29B H 0.1433 0.9600 1.0138 0.038 Uiso 1 1 calc R . . .
C17C C 0.14157(16) 0.53333(16) 0.44313(11) 0.0311(5) Uani 1 1 d . . . .
C25C C 0.37034(16) 0.65649(16) 0.37674(11) 0.0309(5) Uani 1 1 d . . . .
C15B C 0.18268(16) 0.64710(18) 0.73422(11) 0.0326(5) Uani 1 1 d . . . .
H15B H 0.1607 0.7110 0.7145 0.039 Uiso 1 1 calc R . . .
C26B C 0.09297(15) 0.97243(16) 0.87483(11) 0.0308(5) Uani 1 1 d . . . .
H26B H 0.0625 1.0152 0.8395 0.037 Uiso 1 1 calc R . . .
C8C C 0.22699(15) 0.71836(16) 0.34353(11) 0.0293(5) Uani 1 1 d . . . .
C21B C 0.10210(15) 0.57704(15) 1.03512(11) 0.0278(4) Uani 1 1 d . . . .
H21B H 0.1526 0.5181 1.0233 0.033 Uiso 1 1 calc R . . .
C23B C 0.21437(14) 0.71681(15) 0.91552(10) 0.0254(4) Uani 1 1 d . . . .
C15A C 0.55823(15) 0.65111(17) 1.10328(12) 0.0326(5) Uani 1 1 d . . . .
H15A H 0.5896 0.5985 1.0838 0.039 Uiso 1 1 calc R . . .
C23A C 0.70966(14) 0.71243(15) 0.92381(10) 0.0264(4) Uani 1 1 d . . . .
C18B C -0.05953(15) 0.60315(17) 1.05210(11) 0.0309(5) Uani 1 1 d . . . .
H18E H -0.0642 0.5440 1.0588 0.037 Uiso 1 1 calc R . . .
H18F H -0.1177 0.6552 1.0385 0.037 Uiso 1 1 calc R . . .
C21A C 0.66567(15) 0.51188(15) 0.92935(11) 0.0283(5) Uani 1 1 d . . . .
H21A H 0.6835 0.4801 0.9734 0.034 Uiso 1 1 calc R . . .
C9A C 0.54733(14) 0.75712(16) 0.99146(11) 0.0286(5) Uani 1 1 d . . . .
H9A H 0.4885 0.8055 0.9751 0.034 Uiso 1 1 calc R . . .
C25A C 0.65193(16) 0.85471(16) 0.85074(11) 0.0304(5) Uani 1 1 d . . . .
C10A C 0.52808(14) 0.73966(16) 1.06456(11) 0.0291(5) Uani 1 1 d . . . .
C7A C 0.72005(16) 0.79947(18) 1.09631(12) 0.0357(5) Uani 1 1 d . . . .
H7A H 0.7511 0.7576 1.1316 0.043 Uiso 1 1 calc R . . .
C5A C 0.65530(15) 0.82691(16) 1.00129(11) 0.0291(5) Uani 1 1 d . . . .
C20B C 0.06692(15) 0.56107(16) 1.10703(11) 0.0305(5) Uani 1 1 d . . . .
H20E H 0.0915 0.5861 1.1299 0.037 Uiso 1 1 calc R . . .
H20F H 0.0859 0.4942 1.1256 0.037 Uiso 1 1 calc R . . .
C24A C 0.72506(15) 0.76863(15) 0.85715(11) 0.0274(4) Uani 1 1 d . . . .
C26C C 0.46563(16) 0.61317(17) 0.37517(11) 0.0341(5) Uani 1 1 d . . . .
H26C H 0.5066 0.5881 0.3392 0.041 Uiso 1 1 calc R . . .
C5C C 0.19377(16) 0.81069(16) 0.29679(11) 0.0298(5) Uani 1 1 d . . . .
C5B C 0.28375(15) 0.72081(16) 0.79160(11) 0.0290(5) Uani 1 1 d . . . .
C20C C 0.06354(18) 0.56893(18) 0.60744(11) 0.0369(5) Uani 1 1 d . . . .
H20G H -0.0025 0.5827 0.6251 0.044 Uiso 1 1 calc R . . .
H20H H 0.0863 0.5956 0.6304 0.044 Uiso 1 1 calc R . . .
C20A C 0.69544(16) 0.44134(16) 0.88884(12) 0.0320(5) Uani 1 1 d . . . .
H20I H 0.7049 0.3796 0.9165 0.038 Uiso 1 1 calc R . . .
H20J H 0.7539 0.4366 0.8592 0.038 Uiso 1 1 calc R . . .
C16A C 0.57809(15) 0.67472(16) 0.96302(11) 0.0290(5) Uani 1 1 d . . . .
C10C C 0.11127(16) 0.68652(16) 0.30067(11) 0.0314(5) Uani 1 1 d . . . .
C30A C 0.79765(15) 0.74941(16) 0.80540(11) 0.0294(5) Uani 1 1 d . . . .
C14B C 0.22324(17) 0.58166(18) 0.69578(12) 0.0371(5) Uani 1 1 d . . . .
H14B H 0.2297 0.6009 0.6501 0.044 Uiso 1 1 calc R . . .
C29C C 0.43879(17) 0.64517(17) 0.48194(12) 0.0355(5) Uani 1 1 d . . . .
H29C H 0.4631 0.6427 0.5175 0.043 Uiso 1 1 calc R . . .
C6A C 0.69999(15) 0.76673(17) 1.05430(11) 0.0319(5) Uani 1 1 d . . . .
H6A H 0.7166 0.7023 1.0613 0.038 Uiso 1 1 calc R . . .
C4A C 0.63226(16) 0.92013(17) 0.99220(12) 0.0337(5) Uani 1 1 d . . . .
H4A H 0.6026 0.9617 0.9563 0.040 Uiso 1 1 calc R . . .
C6C C 0.09970(16) 0.87313(16) 0.30274(11) 0.0314(5) Uani 1 1 d . . . .
H6C H 0.0566 0.8574 0.3368 0.038 Uiso 1 1 calc R . . .
C2A C 0.69507(16) 0.89382(19) 1.08730(12) 0.0381(5) Uani 1 1 d . . . .
C17A C 0.51740(15) 0.63629(17) 0.95674(11) 0.0310(5) Uani 1 1 d . . . .
C30D C 0.23712(18) 0.32789(18) 0.31438(12) 0.0363(5) Uani 1 1 d . . . .
C9C C 0.18593(16) 0.64950(16) 0.34308(11) 0.0303(5) Uani 1 1 d . . . .
H9C H 0.2389 0.5946 0.3273 0.036 Uiso 1 1 calc R . . .
C11B C 0.20418(15) 0.52683(17) 0.82928(11) 0.0324(5) Uani 1 1 d . . . .
H11B H 0.1982 0.5073 0.8750 0.039 Uiso 1 1 calc R . . .
C21C C 0.07501(16) 0.60745(17) 0.53560(11) 0.0320(5) Uani 1 1 d . . . .
H21C H 0.0140 0.6560 0.5227 0.038 Uiso 1 1 calc R . . .
C3A C 0.65160(18) 0.95465(19) 1.03465(13) 0.0398(6) Uani 1 1 d . . . .
H3A H 0.6352 1.0190 1.0277 0.048 Uiso 1 1 calc R . . .
C27C C 0.49855(16) 0.60824(17) 0.42917(12) 0.0357(5) Uani 1 1 d . . . .
C6D C 0.27523(18) 0.21189(17) 0.56535(12) 0.0365(5) Uani 1 1 d . . . .
H6D H 0.2113 0.2257 0.5699 0.044 Uiso 1 1 calc R . . .
C4B C 0.35565(15) 0.63268(17) 0.79428(11) 0.0320(5) Uani 1 1 d . . . .
H4B H 0.3517 0.5844 0.8296 0.038 Uiso 1 1 calc R . . .
C8B C 0.19709(15) 0.74107(15) 0.84193(10) 0.0270(4) Uani 1 1 d . . . .
C28B C 0.05276(18) 1.12923(17) 0.97568(12) 0.0371(5) Uani 1 1 d . . . .
H28D H 0.0163 1.1965 0.9681 0.056 Uiso 1 1 calc GR . . .
H28E H 0.1172 1.1146 0.9773 0.056 Uiso 1 1 calc GR . . .
H28F H 0.0263 1.1005 1.0168 0.056 Uiso 1 1 calc GR . . .
C3B C 0.43349(16) 0.61315(18) 0.74658(12) 0.0355(5) Uani 1 1 d . . . .
H3B H 0.4821 0.5524 0.7496 0.043 Uiso 1 1 calc R . . .
C7C C 0.06887(16) 0.95684(16) 0.26007(11) 0.0325(5) Uani 1 1 d . . . .
H7C H 0.0048 0.9979 0.2646 0.039 Uiso 1 1 calc R . . .
C28C C 0.63071(18) 0.5518(2) 0.48145(13) 0.0432(6) Uani 1 1 d . . . .
H28G H 0.6980 0.5142 0.4747 0.065 Uiso 1 1 calc GR . . .
H28H H 0.6017 0.5201 0.5194 0.065 Uiso 1 1 calc GR . . .
H28I H 0.6183 0.6121 0.4884 0.065 Uiso 1 1 calc GR . . .
C8D C 0.30369(17) 0.14694(18) 0.46745(12) 0.0390(6) Uani 1 1 d . . . .
C18C C 0.1115(2) 0.44464(18) 0.55444(12) 0.0397(6) Uani 1 1 d . . . .
H18G H 0.1660 0.3894 0.5416 0.048 Uiso 1 1 calc R . . .
H18H H 0.0543 0.4353 0.5612 0.048 Uiso 1 1 calc R . . .
C8A C 0.62596(15) 0.79154(15) 0.95856(11) 0.0278(5) Uani 1 1 d . . . .
C11A C 0.48187(15) 0.81549(17) 1.09440(11) 0.0327(5) Uani 1 1 d . . . .
H11A H 0.4591 0.8763 1.0687 0.039 Uiso 1 1 calc R . . .
C29A C 0.79332(17) 0.81767(17) 0.74971(11) 0.0335(5) Uani 1 1 d . . . .
H29A H 0.8432 0.8058 0.7147 0.040 Uiso 1 1 calc R . . .
C14C C -0.04688(19) 0.73866(19) 0.28515(13) 0.0421(6) Uani 1 1 d . . . .
H14C H -0.1098 0.7507 0.3031 0.051 Uiso 1 1 calc R . . .
C19A C 0.61537(16) 0.47750(17) 0.85079(12) 0.0339(5) Uani 1 1 d . . . .
H19I H 0.6219 0.5230 0.8110 0.041 Uiso 1 1 calc R . . .
H19J H 0.6126 0.4262 0.8389 0.041 Uiso 1 1 calc R . . .
C19C C 0.12179(19) 0.46497(18) 0.61455(12) 0.0390(5) Uani 1 1 d . . . .
H19G H 0.0976 0.4306 0.6544 0.047 Uiso 1 1 calc R . . .
H19H H 0.1876 0.4486 0.6154 0.047 Uiso 1 1 calc R . . .
C3C C 0.22366(17) 0.92121(18) 0.20315(12) 0.0376(5) Uani 1 1 d . . . .
H3C H 0.2666 0.9371 0.1690 0.045 Uiso 1 1 calc R . . .
C31B C 0.2506(2) 0.80941(18) 1.07310(13) 0.0442(6) Uani 1 1 d . . . .
H31D H 0.2828 0.8489 1.0493 0.066 Uiso 1 1 calc GR . . .
H31E H 0.2909 0.7559 1.1015 0.066 Uiso 1 1 calc GR . . .
H31F H 0.1933 0.8449 1.0992 0.066 Uiso 1 1 calc GR . . .
C18A C 0.52956(16) 0.52302(18) 0.89760(12) 0.0353(5) Uani 1 1 d . . . .
H18I H 0.4793 0.5743 0.8743 0.042 Uiso 1 1 calc R . . .
H18J H 0.5061 0.4776 0.9264 0.042 Uiso 1 1 calc R . . .
C7D C 0.30639(19) 0.22668(18) 0.61205(13) 0.0411(6) Uani 1 1 d . . . .
H7D H 0.2639 0.2511 0.6478 0.049 Uiso 1 1 calc R . . .
C2D C 0.4000(2) 0.20570(19) 0.60628(14) 0.0461(6) Uani 1 1 d . . . .
C12B C 0.24361(17) 0.46112(18) 0.79054(13) 0.0384(5) Uani 1 1 d . . . .
H12B H 0.2632 0.3972 0.8100 0.046 Uiso 1 1 calc R . . .
C29D C 0.30161(18) 0.33356(18) 0.25873(12) 0.0381(5) Uani 1 1 d . . . .
H29D H 0.2835 0.3845 0.2235 0.046 Uiso 1 1 calc R . . .
C22D C 0.16481(16) 0.17140(17) 0.43468(11) 0.0336(5) Uani 1 1 d . . . .
C12C C 0.0704(2) 0.73521(18) 0.19293(12) 0.0410(6) Uani 1 1 d . . . .
H12C H 0.0884 0.7456 0.1474 0.049 Uiso 1 1 calc R . . .
C11C C 0.13612(18) 0.70084(17) 0.23363(12) 0.0362(5) Uani 1 1 d . . . .
H11C H 0.1993 0.6868 0.2154 0.043 Uiso 1 1 calc R . . .
C31A C 0.95455(16) 0.65361(18) 0.77052(11) 0.0343(5) Uani 1 1 d . . . .
H31J H 0.9470 0.6600 0.7262 0.051 Uiso 1 1 calc GR . . .
H31K H 1.0033 0.5924 0.7845 0.051 Uiso 1 1 calc GR . . .
H31L H 0.9720 0.7016 0.7719 0.051 Uiso 1 1 calc GR . . .
C15C C 0.01883(17) 0.70536(17) 0.32596(12) 0.0365(5) Uani 1 1 d . . . .
H15C H 0.0002 0.6954 0.3715 0.044 Uiso 1 1 calc R . . .
C27A C 0.71671(18) 0.90321(17) 0.74465(11) 0.0363(5) Uani 1 1 d . . . .
C31C C 0.31045(19) 0.7390(2) 0.57884(13) 0.0444(6) Uani 1 1 d . . . .
H31G H 0.3459 0.7760 0.5572 0.067 Uiso 1 1 calc GR . . .
H31H H 0.3503 0.6800 0.6035 0.067 Uiso 1 1 calc GR . . .
H31I H 0.2569 0.7729 0.6082 0.067 Uiso 1 1 calc GR . . .
C20D C -0.04518(18) 0.19115(19) 0.39516(13) 0.0415(6) Uani 1 1 d . . . .
H20A H -0.1039 0.1938 0.4237 0.050 Uiso 0.703(8) 1 calc R P A 1
H20B H -0.0569 0.2527 0.3665 0.050 Uiso 0.703(8) 1 calc R P A 1
H20C H -0.1036 0.2406 0.4112 0.050 Uiso 0.297(8) 1 calc R P A 2
H20D H -0.0257 0.2143 0.3491 0.050 Uiso 0.297(8) 1 calc R P A 2
C21D C 0.02978(17) 0.16299(17) 0.43463(12) 0.0361(5) Uani 1 1 d . . . .
H21D H 0.0012 0.1744 0.4793 0.043 Uiso 1 1 calc R . . .
C13A C 0.49878(17) 0.71545(19) 1.19867(12) 0.0391(5) Uani 1 1 d . . . .
H13A H 0.4892 0.7073 1.2444 0.047 Uiso 1 1 calc R . . .
C5D C 0.33533(17) 0.17734(18) 0.51200(12) 0.0390(5) Uani 1 1 d . . . .
C14A C 0.54279(17) 0.63920(18) 1.17006(12) 0.0378(5) Uani 1 1 d . . . .
H14A H 0.5625 0.5786 1.1962 0.045 Uiso 1 1 calc R . . .
C26A C 0.64367(17) 0.92420(17) 0.79530(11) 0.0349(5) Uani 1 1 d . . . .
H26A H 0.5912 0.9825 0.7923 0.042 Uiso 1 1 calc R . . .
C2B C 0.43941(17) 0.68329(19) 0.69459(12) 0.0378(5) Uani 1 1 d . . . .
C2C C 0.13110(17) 0.98177(17) 0.21017(12) 0.0338(5) Uani 1 1 d . . . .
C12A C 0.46870(16) 0.80368(18) 1.16055(12) 0.0369(5) Uani 1 1 d . . . .
H12A H 0.4389 0.8562 1.1801 0.044 Uiso 1 1 calc R . . .
C24D C 0.26687(17) 0.25272(18) 0.36631(12) 0.0371(5) Uani 1 1 d . . . .
C17D C 0.16742(19) 0.01942(17) 0.45761(12) 0.0397(6) Uani 1 1 d . . . .
C10D C 0.26190(18) 0.03983(17) 0.57199(13) 0.0387(5) Uani 1 1 d . . . .
C15D C 0.17208(19) 0.06372(18) 0.60629(13) 0.0412(6) Uani 1 1 d . . . .
H15D H 0.1212 0.0850 0.5841 0.049 Uiso 1 1 calc R . . .
C16D C 0.19950(18) 0.08357(17) 0.46652(12) 0.0386(5) Uani 1 1 d . . . .
C6B C 0.29095(18) 0.78983(18) 0.73908(11) 0.0360(5) Uani 1 1 d . . . .
H6B H 0.2423 0.8506 0.7358 0.043 Uiso 1 1 calc R . . .
C4C C 0.25410(16) 0.83606(17) 0.24658(12) 0.0352(5) Uani 1 1 d . . . .
H4C H 0.3180 0.7945 0.2414 0.042 Uiso 1 1 calc R . . .
C7B C 0.36860(19) 0.77106(19) 0.69115(12) 0.0407(6) Uani 1 1 d . . . .
H7B H 0.3727 0.8193 0.6558 0.049 Uiso 1 1 calc R . . .
C23D C 0.21740(16) 0.22601(17) 0.43259(11) 0.0346(5) Uani 1 1 d . . . .
C25D C 0.35765(18) 0.18897(19) 0.36007(12) 0.0409(6) Uani 1 1 d . . . .
C13B C 0.25435(17) 0.4885(2) 0.72378(13) 0.0416(6) Uani 1 1 d . . . .
H13B H 0.2829 0.4435 0.6974 0.050 Uiso 1 1 calc R . . .
C12D C 0.31978(19) -0.00048(18) 0.67246(13) 0.0431(6) Uani 1 1 d . . . .
H12D H 0.3705 -0.0223 0.6949 0.052 Uiso 1 1 calc R . . .
C13C C -0.02154(19) 0.75427(18) 0.21913(13) 0.0426(6) Uani 1 1 d . . . .
H13C H -0.0670 0.7781 0.1916 0.051 Uiso 1 1 calc R . . .
C27D C 0.39088(19) 0.2660(2) 0.25485(12) 0.0418(6) Uani 1 1 d . . . .
C9D C 0.28047(18) 0.06005(18) 0.49837(12) 0.0400(6) Uani 1 1 d . . . .
H9D H 0.3341 0.0045 0.4840 0.048 Uiso 1 1 calc R . . .
C13D C 0.2299(2) 0.02586(19) 0.70571(13) 0.0451(6) Uani 1 1 d . . . .
H13D H 0.2187 0.0228 0.7510 0.054 Uiso 1 1 calc R . . .
C14D C 0.1566(2) 0.05664(19) 0.67252(14) 0.0444(6) Uani 1 1 d . . . .
H14D H 0.0951 0.0730 0.6954 0.053 Uiso 1 1 calc R . . .
C31D C 0.1256(2) 0.47649(19) 0.27590(13) 0.0433(6) Uani 1 1 d . . . .
H31A H 0.1319 0.4670 0.2326 0.065 Uiso 1 1 calc GR . . .
H31B H 0.1680 0.5028 0.2755 0.065 Uiso 1 1 calc GR . . .
H31C H 0.0615 0.5192 0.2888 0.065 Uiso 1 1 calc GR . . .
C4D C 0.42779(19) 0.1637(2) 0.50480(14) 0.0474(6) Uani 1 1 d . . . .
H4D H 0.4697 0.1447 0.4672 0.057 Uiso 1 1 calc R . . .
C1C C 0.15620(19) 1.09610(19) 0.12185(13) 0.0424(6) Uani 1 1 d . . . .
H1CA H 0.1853 1.0545 0.0912 0.064 Uiso 1 1 calc GR . . .
H1CB H 0.2043 1.0943 0.1413 0.064 Uiso 1 1 calc GR . . .
H1CC H 0.1221 1.1594 0.0991 0.064 Uiso 1 1 calc GR . . .
C11D C 0.33536(19) 0.00505(18) 0.60648(13) 0.0415(6) Uani 1 1 d . . . .
H11D H 0.3973 -0.0152 0.5842 0.050 Uiso 1 1 calc R . . .
C26D C 0.42214(18) 0.1914(2) 0.30492(13) 0.0437(6) Uani 1 1 d . . . .
H26D H 0.4840 0.1446 0.3017 0.052 Uiso 1 1 calc R . . .
C3D C 0.4588(2) 0.1776(2) 0.55194(16) 0.0527(7) Uani 1 1 d . . . .
H3D H 0.5219 0.1674 0.5464 0.063 Uiso 1 1 calc R . . .
C18D C 0.0473(2) 0.0287(2) 0.40200(17) 0.0550(8) Uani 1 1 d . . . .
H18A H 0.0068 -0.0001 0.4319 0.066 Uiso 0.703(8) 1 calc R P A 1
H18B H 0.0982 -0.0170 0.3775 0.066 Uiso 0.703(8) 1 calc R P A 1
H18C H 0.0507 -0.0335 0.4250 0.066 Uiso 0.297(8) 1 calc R P A 2
H18D H 0.0808 0.0258 0.3573 0.066 Uiso 0.297(8) 1 calc R P A 2
C1A C 0.6712(2) 1.0153(2) 1.13357(17) 0.0562(8) Uani 1 1 d . . . .
H1AA H 0.6947 1.0495 1.0940 0.084 Uiso 1 1 calc GR . . .
H1AB H 0.6838 1.0253 1.1712 0.084 Uiso 1 1 calc GR . . .
H1AC H 0.6040 1.0373 1.1362 0.084 Uiso 1 1 calc GR . . .
C1B C 0.5919(2) 0.5901(2) 0.64986(15) 0.0515(7) Uani 1 1 d . . . .
H1BA H 0.6413 0.5956 0.6145 0.077 Uiso 1 1 calc GR . . .
H1BB H 0.5790 0.5392 0.6480 0.077 Uiso 1 1 calc GR . . .
H1BC H 0.6119 0.5774 0.6913 0.077 Uiso 1 1 calc GR . . .
C28D C 0.5332(2) 0.2057(2) 0.18639(14) 0.0515(7) Uani 1 1 d . . . .
H28A H 0.5621 0.2181 0.1414 0.077 Uiso 1 1 calc GR . . .
H28B H 0.5250 0.1486 0.1950 0.077 Uiso 1 1 calc GR . . .
H28C H 0.5733 0.1986 0.2154 0.077 Uiso 1 1 calc GR . . .
C28A C 0.6407(2) 1.0484(2) 0.67552(14) 0.0549(8) Uani 1 1 d . . . .
H28J H 0.6505 1.0826 0.6314 0.082 Uiso 1 1 calc GR . . .
H28K H 0.6303 1.0855 0.7064 0.082 Uiso 1 1 calc GR . . .
H28L H 0.5863 1.0359 0.6813 0.082 Uiso 1 1 calc GR . . .
C1D C 0.3812(3) 0.2201(3) 0.71478(19) 0.0741(11) Uani 1 1 d . . . .
H1DA H 0.3271 0.2802 0.7116 0.111 Uiso 1 1 calc GR . . .
H1DB H 0.4179 0.2150 0.7454 0.111 Uiso 1 1 calc GR . . .
H1DC H 0.3601 0.1704 0.7299 0.111 Uiso 1 1 calc GR . . .
C19D C -0.0089(3) 0.1182(3) 0.3562(2) 0.0447(12) Uani 0.703(8) 1 d . P A 1
H19A H 0.0316 0.1317 0.3159 0.054 Uiso 0.703(8) 1 calc R P A 1
H19B H -0.0604 0.1131 0.3449 0.054 Uiso 0.703(8) 1 calc R P A 1
C19E C -0.0589(6) 0.1057(6) 0.4028(4) 0.042(3) Uani 0.297(8) 1 d . P A 2
H19C H -0.0861 0.1092 0.3664 0.051 Uiso 0.297(8) 1 calc R P A 2
H19D H -0.0984 0.0940 0.4441 0.051 Uiso 0.297(8) 1 calc R P A 2

loop_
_atom_site_aniso_label
_atom_site_aniso_U_11
_atom_site_aniso_U_22
_atom_site_aniso_U_33
_atom_site_aniso_U_23
_atom_site_aniso_U_13
_atom_site_aniso_U_12
O5B 0.0157(7) 0.0306(8) 0.0366(8) -0.0052(6) -0.0050(6) -0.0096(6)
O4B 0.0195(7) 0.0291(8) 0.0291(7) -0.0013(6) -0.0034(6) -0.0122(6)
O4C 0.0245(8) 0.0348(8) 0.0310(8) -0.0032(6) -0.0011(6) -0.0158(7)
O5A 0.0156(7) 0.0323(8) 0.0331(8) -0.0021(6) -0.0034(6) -0.0112(6)
O4A 0.0163(7) 0.0285(8) 0.0340(8) -0.0044(6) -0.0018(6) -0.0107(6)
O7B 0.0287(8) 0.0293(8) 0.0349(8) -0.0022(6) -0.0090(6) -0.0126(7)
O2C 0.0207(8) 0.0369(9) 0.0342(8) -0.0039(7) -0.0027(6) -0.0114(7)
O3B 0.0209(7) 0.0441(9) 0.0341(8) -0.0008(7) -0.0056(6) -0.0196(7)
O2B 0.0234(8) 0.0295(8) 0.0324(8) -0.0014(6) -0.0062(6) -0.0109(6)
O7C 0.0276(8) 0.0461(10) 0.0350(8) -0.0081(7) -0.0028(7) -0.0187(7)
O7A 0.0196(7) 0.0336(8) 0.0323(8) -0.0034(6) -0.0006(6) -0.0124(6)
O5C 0.0255(8) 0.0295(8) 0.0388(8) -0.0056(6) -0.0035(6) -0.0121(7)
O00D 0.0279(8) 0.0327(8) 0.0351(8) -0.0033(7) -0.0036(6) -0.0143(7)
O2A 0.0220(7) 0.0282(8) 0.0341(8) -0.0024(6) -0.0059(6) -0.0070(6)
O00F 0.0275(8) 0.0338(8) 0.0375(8) -0.0027(7) -0.0053(7) -0.0138(7)
O6B 0.0335(9) 0.0269(8) 0.0410(9) -0.0043(7) -0.0055(7) -0.0093(7)
O3A 0.0171(8) 0.0485(10) 0.0552(10) -0.0196(8) -0.0005(7) -0.0148(7)
O3C 0.0441(10) 0.0369(9) 0.0368(9) -0.0054(7) -0.0030(7) -0.0227(8)
O6C 0.0213(8) 0.0522(11) 0.0436(9) -0.0025(8) -0.0057(7) -0.0132(8)
O00K 0.0329(9) 0.0395(9) 0.0373(9) 0.0008(7) -0.0056(7) -0.0196(7)
N1B 0.0152(8) 0.0337(10) 0.0303(9) -0.0024(7) -0.0015(7) -0.0129(7)
O1C 0.0319(9) 0.0349(9) 0.0472(10) 0.0069(7) -0.0085(7) -0.0164(7)
O1A 0.0425(11) 0.0615(12) 0.0608(12) -0.0280(10) -0.0101(9) -0.0184(10)
O00O 0.0291(9) 0.0483(11) 0.0426(9) -0.0042(8) -0.0022(7) -0.0093(8)
N1C 0.0312(10) 0.0330(10) 0.0327(9) -0.0010(8) -0.0037(8) -0.0179(8)
N1A 0.0175(9) 0.0335(10) 0.0382(10) -0.0072(8) -0.0022(7) -0.0139(8)
O6A 0.0456(11) 0.0381(10) 0.0358(9) 0.0021(7) -0.0036(8) -0.0119(8)
O00S 0.0512(11) 0.0309(9) 0.0579(11) -0.0049(8) -0.0173(9) -0.0130(8)
O1B 0.0367(10) 0.0659(13) 0.0461(10) -0.0192(9) 0.0113(8) -0.0270(9)
O00U 0.0602(13) 0.0595(13) 0.0770(14) -0.0070(11) -0.0355(11) -0.0268(11)
C24B 0.0163(10) 0.0300(11) 0.0322(11) -0.0022(8) -0.0011(8) -0.0118(8)
C22B 0.0136(9) 0.0263(10) 0.0302(10) -0.0027(8) -0.0011(8) -0.0072(8)
C30B 0.0197(10) 0.0309(11) 0.0324(11) -0.0007(9) -0.0036(8) -0.0126(9)
O00Y 0.0335(10) 0.0622(12) 0.0430(10) -0.0054(9) -0.0001(8) -0.0185(9)
C24C 0.0234(11) 0.0316(11) 0.0349(11) -0.0012(9) -0.0023(9) -0.0153(9)
C22A 0.0174(10) 0.0289(11) 0.0305(10) -0.0018(8) -0.0063(8) -0.0087(8)
C16B 0.0151(9) 0.0286(11) 0.0330(11) -0.0034(8) -0.0018(8) -0.0105(8)
C16C 0.0228(11) 0.0325(11) 0.0338(11) -0.0015(9) -0.0036(9) -0.0133(9)
C9B 0.0168(10) 0.0331(11) 0.0306(11) -0.0028(9) -0.0040(8) -0.0105(9)
N014 0.0396(11) 0.0310(10) 0.0474(12) -0.0052(9) -0.0122(9) -0.0139(9)
C30C 0.0295(12) 0.0342(12) 0.0330(11) -0.0022(9) -0.0014(9) -0.0166(10)
C25B 0.0188(10) 0.0333(11) 0.0314(11) -0.0036(9) -0.0003(8) -0.0134(9)
C22C 0.0186(10) 0.0295(11) 0.0301(10) -0.0007(8) -0.0023(8) -0.0092(9)
C27B 0.0223(11) 0.0269(11) 0.0385(12) -0.0025(9) -0.0007(9) -0.0110(9)
C17B 0.0174(10) 0.0295(11) 0.0316(10) -0.0052(8) -0.0011(8) -0.0112(9)
C19B 0.0237(11) 0.0379(13) 0.0325(11) -0.0037(9) -0.0011(9) -0.0140(10)
C10B 0.0138(9) 0.0363(12) 0.0357(11) -0.0063(9) -0.0022(8) -0.0132(9)
C23C 0.0242(11) 0.0275(11) 0.0328(11) -0.0018(8) -0.0033(8) -0.0121(9)
C29B 0.0262(11) 0.0318(12) 0.0353(11) -0.0051(9) -0.0021(9) -0.0134(9)
C17C 0.0259(11) 0.0340(12) 0.0337(11) -0.0026(9) -0.0066(9) -0.0142(9)
C25C 0.0265(11) 0.0312(12) 0.0318(11) 0.0010(9) -0.0037(9) -0.0143(9)
C15B 0.0222(11) 0.0415(13) 0.0348(11) -0.0051(10) -0.0039(9) -0.0160(10)
C26B 0.0223(11) 0.0303(11) 0.0336(11) 0.0000(9) -0.0037(9) -0.0102(9)
C8C 0.0195(10) 0.0317(11) 0.0337(11) -0.0035(9) -0.0005(8) -0.0122(9)
C21B 0.0190(10) 0.0292(11) 0.0336(11) -0.0022(9) -0.0044(8) -0.0111(9)
C23B 0.0159(9) 0.0288(11) 0.0307(10) -0.0022(8) -0.0024(8) -0.0115(8)
C15A 0.0192(10) 0.0327(12) 0.0434(12) -0.0071(9) -0.0006(9) -0.0115(9)
C23A 0.0171(10) 0.0295(11) 0.0312(11) -0.0031(8) -0.0035(8) -0.0105(8)
C18B 0.0195(10) 0.0380(12) 0.0334(11) -0.0027(9) 0.0008(9) -0.0159(9)
C21A 0.0187(10) 0.0284(11) 0.0366(11) -0.0009(9) -0.0044(8) -0.0123(9)
C9A 0.0142(9) 0.0328(11) 0.0375(11) -0.0060(9) -0.0037(8) -0.0097(9)
C25A 0.0247(11) 0.0340(12) 0.0336(11) -0.0058(9) -0.0051(9) -0.0135(9)
C10A 0.0148(10) 0.0335(11) 0.0385(11) -0.0062(9) -0.0017(8) -0.0117(9)
C7A 0.0217(11) 0.0456(14) 0.0375(12) -0.0084(10) -0.0039(9) -0.0128(10)
C5A 0.0175(10) 0.0341(12) 0.0334(11) -0.0069(9) 0.0003(8) -0.0111(9)
C20B 0.0236(11) 0.0343(12) 0.0318(11) 0.0001(9) -0.0039(9) -0.0148(9)
C24A 0.0221(10) 0.0287(11) 0.0319(11) -0.0031(8) -0.0055(8) -0.0121(9)
C26C 0.0239(11) 0.0362(12) 0.0358(12) -0.0007(9) -0.0012(9) -0.0132(10)
C5C 0.0257(11) 0.0321(11) 0.0315(11) -0.0024(9) -0.0036(9) -0.0148(9)
C5B 0.0199(10) 0.0400(12) 0.0311(11) -0.0069(9) -0.0011(8) -0.0175(9)
C20C 0.0322(12) 0.0441(14) 0.0342(12) -0.0058(10) 0.0025(10) -0.0213(11)
C20A 0.0227(11) 0.0290(11) 0.0434(13) -0.0053(9) -0.0060(9) -0.0110(9)
C16A 0.0162(10) 0.0342(12) 0.0356(11) -0.0067(9) -0.0035(8) -0.0104(9)
C10C 0.0285(11) 0.0280(11) 0.0373(12) -0.0036(9) -0.0057(9) -0.0130(9)
C30A 0.0236(11) 0.0350(12) 0.0338(11) -0.0061(9) -0.0049(9) -0.0161(9)
C14B 0.0298(12) 0.0482(14) 0.0354(12) -0.0097(10) -0.0032(10) -0.0185(11)
C29C 0.0289(12) 0.0404(13) 0.0374(12) -0.0008(10) -0.0073(9) -0.0179(10)
C6A 0.0196(10) 0.0370(12) 0.0363(12) -0.0069(9) -0.0014(9) -0.0116(9)
C4A 0.0268(11) 0.0345(12) 0.0397(12) -0.0060(10) -0.0035(9) -0.0146(10)
C6C 0.0247(11) 0.0343(12) 0.0352(11) -0.0041(9) -0.0019(9) -0.0157(9)
C2A 0.0238(11) 0.0521(15) 0.0436(13) -0.0185(11) -0.0009(10) -0.0172(11)
C17A 0.0198(10) 0.0377(12) 0.0357(12) -0.0073(9) -0.0033(9) -0.0131(9)
C30D 0.0369(13) 0.0435(13) 0.0364(12) -0.0077(10) -0.0068(10) -0.0229(11)
C9C 0.0254(11) 0.0299(11) 0.0334(11) -0.0034(9) -0.0029(9) -0.0125(9)
C11B 0.0221(11) 0.0374(12) 0.0355(12) -0.0050(9) -0.0040(9) -0.0124(9)
C21C 0.0236(11) 0.0369(12) 0.0369(12) -0.0045(9) -0.0008(9) -0.0177(10)
C3A 0.0353(13) 0.0398(13) 0.0480(14) -0.0124(11) -0.0018(11) -0.0193(11)
C27C 0.0240(11) 0.0373(13) 0.0399(12) 0.0021(10) -0.0041(9) -0.0145(10)
C6D 0.0300(12) 0.0336(12) 0.0419(13) 0.0006(10) -0.0097(10) -0.0129(10)
C4B 0.0221(11) 0.0420(13) 0.0336(11) -0.0071(9) -0.0032(9) -0.0158(10)
C8B 0.0201(10) 0.0270(11) 0.0311(11) -0.0018(8) -0.0035(8) -0.0102(9)
C28B 0.0318(13) 0.0324(12) 0.0437(13) -0.0074(10) -0.0017(10) -0.0129(10)
C3B 0.0214(11) 0.0472(14) 0.0401(12) -0.0145(10) -0.0020(9) -0.0142(10)
C7C 0.0250(11) 0.0323(12) 0.0381(12) -0.0030(9) -0.0059(9) -0.0124(9)
C28C 0.0267(12) 0.0503(15) 0.0472(14) 0.0012(12) -0.0108(11) -0.0159(11)
C8D 0.0284(12) 0.0421(13) 0.0370(12) -0.0062(10) -0.0036(10) -0.0090(10)
C18C 0.0445(15) 0.0397(13) 0.0358(12) 0.0021(10) -0.0068(11) -0.0239(12)
C8A 0.0189(10) 0.0265(11) 0.0340(11) -0.0008(8) -0.0050(8) -0.0089(9)
C11A 0.0207(11) 0.0331(12) 0.0398(12) -0.0059(9) -0.0001(9) -0.0110(9)
C29A 0.0297(12) 0.0373(12) 0.0320(11) -0.0028(9) -0.0020(9) -0.0169(10)
C14C 0.0328(13) 0.0431(14) 0.0527(15) -0.0049(11) -0.0107(11) -0.0185(11)
C19A 0.0241(11) 0.0364(12) 0.0427(13) -0.0103(10) -0.0039(9) -0.0133(10)
C19C 0.0397(14) 0.0410(14) 0.0350(12) -0.0004(10) -0.0034(10) -0.0214(11)
C3C 0.0288(12) 0.0391(13) 0.0400(13) 0.0022(10) -0.0009(10) -0.0188(10)
C31B 0.0584(17) 0.0364(13) 0.0451(14) 0.0006(11) -0.0240(13) -0.0226(13)
C18A 0.0249(11) 0.0430(13) 0.0438(13) -0.0131(11) -0.0042(10) -0.0171(10)
C7D 0.0406(14) 0.0349(13) 0.0471(14) -0.0019(11) -0.0147(11) -0.0149(11)
C2D 0.0439(15) 0.0408(14) 0.0576(16) 0.0013(12) -0.0223(12) -0.0201(12)
C12B 0.0298(12) 0.0355(13) 0.0486(14) -0.0094(10) -0.0055(10) -0.0125(10)
C29D 0.0356(13) 0.0434(14) 0.0363(12) -0.0035(10) -0.0059(10) -0.0199(11)
C22D 0.0262(11) 0.0348(12) 0.0352(12) -0.0074(9) -0.0037(9) -0.0093(10)
C12C 0.0484(15) 0.0399(14) 0.0356(12) -0.0027(10) -0.0122(11) -0.0191(12)
C11C 0.0336(13) 0.0349(13) 0.0383(12) -0.0065(10) -0.0044(10) -0.0143(10)
C31A 0.0202(11) 0.0437(13) 0.0340(12) -0.0044(10) 0.0024(9) -0.0149(10)
C15C 0.0321(12) 0.0398(13) 0.0386(12) -0.0028(10) -0.0056(10) -0.0189(11)
C27A 0.0376(13) 0.0374(13) 0.0329(11) 0.0002(9) -0.0063(10) -0.0187(11)
C31C 0.0343(14) 0.0636(18) 0.0421(14) -0.0155(12) -0.0029(11) -0.0248(13)
C20D 0.0324(13) 0.0407(14) 0.0518(15) -0.0075(11) -0.0081(11) -0.0161(11)
C21D 0.0332(12) 0.0334(12) 0.0415(13) -0.0041(10) -0.0021(10) -0.0178(10)
C13A 0.0308(12) 0.0483(14) 0.0348(12) -0.0050(10) 0.0008(10) -0.0191(11)
C5D 0.0280(12) 0.0414(14) 0.0413(13) 0.0005(10) -0.0082(10) -0.0134(10)
C14A 0.0269(12) 0.0384(13) 0.0430(13) -0.0010(10) -0.0019(10) -0.0157(10)
C26A 0.0323(12) 0.0313(12) 0.0374(12) -0.0015(9) -0.0105(10) -0.0110(10)
C2B 0.0282(12) 0.0552(15) 0.0375(12) -0.0147(11) 0.0051(9) -0.0259(11)
C2C 0.0310(12) 0.0329(12) 0.0382(12) -0.0006(9) -0.0083(9) -0.0163(10)
C12A 0.0248(11) 0.0422(13) 0.0414(13) -0.0120(10) 0.0034(9) -0.0146(10)
C24D 0.0262(11) 0.0455(14) 0.0411(12) -0.0087(10) -0.0033(9) -0.0173(10)
C17D 0.0419(14) 0.0335(13) 0.0413(13) -0.0029(10) -0.0109(11) -0.0143(11)
C10D 0.0356(13) 0.0281(12) 0.0470(13) -0.0020(10) -0.0098(10) -0.0105(10)
C15D 0.0396(14) 0.0390(14) 0.0461(14) 0.0017(11) -0.0119(11) -0.0208(11)
C16D 0.0383(13) 0.0316(12) 0.0420(13) -0.0046(10) -0.0094(10) -0.0115(10)
C6B 0.0327(12) 0.0405(13) 0.0354(12) -0.0064(10) 0.0008(10) -0.0198(11)
C4C 0.0239(11) 0.0360(12) 0.0393(12) -0.0016(10) -0.0021(9) -0.0125(10)
C7B 0.0417(14) 0.0497(15) 0.0356(12) -0.0069(11) 0.0047(10) -0.0298(12)
C23D 0.0250(11) 0.0397(13) 0.0358(12) -0.0061(10) -0.0049(9) -0.0116(10)
C25D 0.0332(13) 0.0457(14) 0.0394(13) -0.0042(10) -0.0066(10) -0.0152(11)
C13B 0.0293(13) 0.0500(15) 0.0475(14) -0.0199(11) -0.0034(10) -0.0139(11)
C12D 0.0349(13) 0.0373(14) 0.0495(14) -0.0010(11) -0.0126(11) -0.0105(11)
C13C 0.0445(15) 0.0418(14) 0.0452(14) -0.0027(11) -0.0175(11) -0.0193(12)
C27D 0.0379(13) 0.0539(15) 0.0369(12) -0.0087(11) -0.0039(10) -0.0231(12)
C9D 0.0346(13) 0.0342(13) 0.0441(13) -0.0059(10) -0.0104(10) -0.0077(10)
C13D 0.0462(15) 0.0415(14) 0.0432(14) 0.0003(11) -0.0095(11) -0.0189(12)
C14D 0.0362(14) 0.0427(15) 0.0512(15) 0.0006(11) -0.0067(11) -0.0201(12)
C31D 0.0446(15) 0.0402(14) 0.0409(13) 0.0016(11) -0.0056(11) -0.0207(12)
C4D 0.0283(13) 0.0542(17) 0.0533(15) -0.0043(12) -0.0069(11) -0.0159(12)
C1C 0.0396(14) 0.0404(14) 0.0438(14) 0.0073(11) -0.0065(11) -0.0236(12)
C11D 0.0350(13) 0.0340(13) 0.0470(14) -0.0034(10) -0.0091(11) -0.0091(11)
C26D 0.0271(12) 0.0497(15) 0.0469(14) -0.0073(11) -0.0026(10) -0.0133(11)
C3D 0.0360(14) 0.0550(17) 0.0682(18) -0.0007(14) -0.0200(13) -0.0208(13)
C18D 0.0547(18) 0.0376(15) 0.079(2) -0.0095(14) -0.0316(16) -0.0141(13)
C1A 0.0443(16) 0.0647(19) 0.070(2) -0.0307(16) -0.0084(14) -0.0216(14)
C1B 0.0345(14) 0.0674(19) 0.0535(16) -0.0222(14) 0.0028(12) -0.0213(14)
C28D 0.0359(14) 0.0661(19) 0.0445(15) -0.0087(13) 0.0001(11) -0.0200(13)
C28A 0.0545(18) 0.0415(15) 0.0408(14) 0.0038(11) -0.0064(12) -0.0053(13)
C1D 0.079(2) 0.076(2) 0.074(2) -0.0264(18) -0.0346(19) -0.019(2)
C19D 0.041(2) 0.041(2) 0.054(2) -0.0066(16) -0.0151(19) -0.0174(17)
C19E 0.038(4) 0.045(4) 0.041(5) -0.010(3) -0.006(4) -0.014(3)

loop_
_atom_type_symbol
_atom_type_description
_atom_type_scat_dispersion_real
_atom_type_scat_dispersion_imag
_atom_type_scat_source
C C 0.0181 0.0091 'International Tables Vol C Tables 4.2.6.8 and 6.1.1.4'
H H 0.0000 0.0000 'International Tables Vol C Tables 4.2.6.8 and 6.1.1.4'
N N 0.0311 0.0180 'International Tables Vol C Tables 4.2.6.8 and 6.1.1.4'
O O 0.0492 0.0322 'International Tables Vol C Tables 4.2.6.8 and 6.1.1.4'

loop_
_geom_angle_atom_site_label_1
_geom_angle_atom_site_label_2
_geom_angle_atom_site_label_3
_geom_angle
C22B O4B C21B 109.03(16)
C22C O4C C21C 109.08(17)
C22A O4A C21A 109.40(16)
C30B O7B C31B 117.09(18)
C25C O2C C8C 109.62(17)
C25B O2B C8B 109.70(16)
C30C O7C C31C 117.25(19)
C30A O7A C31A 116.24(18)
C25A O2A C8A 108.38(16)
C22D O00F C21D 109.25(18)
C27B O6B C28B 118.04(18)
C27C O6C C28C 117.6(2)
C30D O00K C31D 116.2(2)
C17B N1B C21B 120.43(18)
C17B N1B C18B 126.09(18)
C21B N1B C18B 112.73(17)
C2C O1C C1C 116.90(19)
C2A O1A C1A 115.9(2)
C25D O00O C8D 108.94(19)
C17C N1C C21C 120.8(2)
C17C N1C C18C 125.5(2)
C21C N1C C18C 112.55(19)
C21A N1A C18A 112.98(18)
C17A N1A C21A 119.92(18)
C17A N1A C18A 125.43(19)
C27A O6A C28A 117.3(2)
C2B O1B C1B 117.3(2)
C2D O00U C1D 116.7(3)
C30B C24B C23B 132.8(2)
C25B C24B C30B 118.0(2)
C25B C24B C23B 109.08(19)
O4B C22B C23B 120.24(18)
C16B C22B O4B 124.5(2)
C16B C22B C23B 115.30(19)
O7B C30B C24B 117.0(2)
O7B C30B C29B 123.0(2)
C24B C30B C29B 120.0(2)
C27D O00Y C28D 116.4(2)
C30C C24C C23C 130.9(2)
C25C C24C C30C 119.0(2)
C25C C24C C23C 110.0(2)
O4A C22A C23A 121.08(18)
O4A C22A C16A 124.3(2)
C16A C22A C23A 114.62(19)
C22B C16B C9B 113.2(2)
C22B C16B C17B 119.3(2)
C17B C16B C9B 126.25(19)
C22C C16C C17C 118.8(2)
C22C C16C C9C 113.2(2)
C17C C16C C9C 126.3(2)
C16B C9B C10B 114.73(19)
C16B C9B C8B 102.56(17)
C10B C9B C8B 116.53(17)
C21D N014 C18D 112.5(2)
C17D N014 C21D 120.9(2)
C17D N014 C18D 125.3(2)
O7C C30C C24C 116.1(2)
O7C C30C C29C 124.3(2)
C24C C30C C29C 119.6(2)
O2B C25B C24B 113.3(2)
O2B C25B C26B 122.3(2)
C26B C25B C24B 124.3(2)
O4C C22C C23C 120.07(19)
C16C C22C O4C 124.6(2)
C16C C22C C23C 115.2(2)
O6B C27B C29B 123.2(2)
O6B C27B C26B 115.0(2)
C26B C27B C29B 121.9(2)
O3B C17B N1B 123.9(2)
O3B C17B C16B 123.8(2)
N1B C17B C16B 112.03(18)
C18B C19B C20B 103.45(18)
C15B C10B C9B 118.8(2)
C11B C10B C9B 123.0(2)
C11B C10B C15B 118.2(2)
O5C C23C C24C 115.37(19)
O5C C23C C22C 109.54(18)
O5C C23C C8C 115.50(17)
C24C C23C C22C 112.97(18)
C24C C23C C8C 101.39(17)
C22C C23C C8C 101.07(17)
C30B C29B C27B 119.6(2)
O3C C17C N1C 124.1(2)
O3C C17C C16C 123.5(2)
N1C C17C C16C 112.0(2)
O2C C25C C24C 113.2(2)
O2C C25C C26C 123.5(2)
C24C C25C C26C 123.3(2)
C14B C15B C10B 121.1(2)
C25B C26B C27B 116.2(2)
O2C C8C C23C 105.21(16)
O2C C8C C5C 109.14(18)
O2C C8C C9C 104.89(17)
C5C C8C C23C 113.57(18)
C5C C8C C9C 115.91(18)
C9C C8C C23C 107.26(17)
O4B C21B C20B 111.60(18)
N1B C21B O4B 110.62(17)
N1B C21B C20B 104.39(17)
O5B C23B C24B 117.47(17)
O5B C23B C22B 108.23(17)
O5B C23B C8B 114.70(17)
C24B C23B C8B 101.08(17)
C22B C23B C24B 113.14(17)
C22B C23B C8B 101.00(16)
C14A C15A C10A 120.5(2)
O5A C23A C22A 107.72(17)
O5A C23A C24A 116.52(17)
O5A C23A C8A 115.40(17)
C22A C23A C24A 115.09(18)
C22A C23A C8A 100.41(16)
C24A C23A C8A 100.63(17)
N1B C18B C19B 101.97(17)
O4A C21A C20A 111.22(18)
N1A C21A O4A 111.10(17)
N1A C21A C20A 104.41(18)
C10A C9A C8A 115.91(18)
C16A C9A C10A 115.2(2)
C16A C9A C8A 102.39(17)
O2A C25A C24A 113.4(2)
O2A C25A C26A 122.2(2)
C24A C25A C26A 124.5(2)
C15A C10A C9A 122.9(2)
C11A C10A C15A 118.5(2)
C11A C10A C9A 118.5(2)
C6A C7A C2A 120.2(2)
C6A C5A C8A 120.7(2)
C4A C5A C6A 118.2(2)
C4A C5A C8A 120.9(2)
C21B C20B C19B 104.97(18)
C25A C24A C23A 109.23(19)
C25A C24A C30A 118.3(2)
C30A C24A C23A 132.4(2)
C25C C26C C27C 116.6(2)
C6C C5C C8C 120.7(2)
C4C C5C C8C 121.6(2)
C4C C5C C6C 117.7(2)
C4B C5B C8B 121.7(2)
C4B C5B C6B 117.9(2)
C6B C5B C8B 120.3(2)
C21C C20C C19C 104.96(19)
C21A C20A C19A 104.74(18)
C22A C16A C9A 113.3(2)
C22A C16A C17A 119.2(2)
C17A C16A C9A 125.63(19)
C11C C10C C9C 119.2(2)
C15C C10C C9C 122.7(2)
C15C C10C C11C 118.1(2)
O7A C30A C24A 117.0(2)
O7A C30A C29A 123.9(2)
C29A C30A C24A 119.1(2)
C13B C14B C15B 120.2(2)
C27C C29C C30C 119.5(2)
C7A C6A C5A 121.1(2)
C5A C4A C3A 121.5(2)
C7C C6C C5C 121.0(2)
O1A C2A C7A 115.7(2)
O1A C2A C3A 124.6(2)
C3A C2A C7A 119.7(2)
O3A C17A N1A 124.6(2)
O3A C17A C16A 122.7(2)
N1A C17A C16A 112.37(19)
O00K C30D C29D 123.9(2)
O00K C30D C24D 117.8(2)
C29D C30D C24D 118.4(2)
C16C C9C C8C 103.02(18)
C16C C9C C10C 114.9(2)
C10C C9C C8C 116.72(18)
C10B C11B C12B 120.6(2)
O4C C21C C20C 111.25(19)
N1C C21C O4C 110.60(18)
N1C C21C C20C 104.6(2)
C2A C3A C4A 119.4(2)
O6C C27C C26C 114.9(2)
O6C C27C C29C 123.2(2)
C29C C27C C26C 121.9(2)
C7D C6D C5D 121.6(2)
C5B C4B C3B 121.8(2)
O2B C8B C9B 104.68(16)
O2B C8B C23B 104.72(16)
O2B C8B C5B 108.67(18)
C9B C8B C23B 107.11(17)
C5B C8B C9B 115.15(18)
C5B C8B C23B 115.49(17)
C2B C3B C4B 119.4(2)
C6C C7C C2C 120.5(2)
O00O C8D C5D 108.3(2)
O00O C8D C23D 103.88(18)
O00O C8D C9D 105.4(2)
C5D C8D C23D 115.4(2)
C5D C8D C9D 115.8(2)
C9D C8D C23D 107.0(2)
N1C C18C C19C 101.8(2)
O2A C8A C23A 104.25(16)
O2A C8A C9A 104.36(16)
O2A C8A C5A 109.05(18)
C9A C8A C23A 107.82(17)
C5A C8A C23A 114.42(17)
C5A C8A C9A 115.84(18)
C12A C11A C10A 121.0(2)
C30A C29A C27A 120.7(2)
C13C C14C C15C 120.6(3)
C18A C19A C20A 103.57(19)
C20C C19C C18C 103.2(2)
C2C C3C C4C 119.5(2)
N1A C18A C19A 102.05(18)
C6D C7D C2D 119.8(3)
O00U C2D C7D 123.1(3)
C3D C2D O00U 117.6(3)
C3D C2D C7D 119.3(3)
C13B C12B C11B 120.4(2)
C27D C29D C30D 120.3(2)
O00F C22D C23D 120.2(2)
C16D C22D O00F 124.6(2)
C16D C22D C23D 115.2(2)
C13C C12C C11C 119.6(2)
C12C C11C C10C 121.3(2)
C10C C15C C14C 120.5(2)
O6A C27A C29A 114.3(2)
O6A C27A C26A 124.2(2)
C26A C27A C29A 121.5(2)
C19D C20D C21D 105.5(2)
C19E C20D C21D 106.1(4)
O00F C21D C20D 111.7(2)
N014 C21D O00F 110.0(2)
N014 C21D C20D 104.7(2)
C14A C13A C12A 119.8(2)
C6D C5D C8D 120.7(2)
C6D C5D C4D 117.4(2)
C4D C5D C8D 121.6(2)
C13A C14A C15A 120.1(2)
C27A C26A C25A 116.0(2)
O1B C2B C3B 125.4(2)
O1B C2B C7B 115.0(2)
C7B C2B C3B 119.6(2)
O1C C2C C7C 115.8(2)
O1C C2C C3C 124.8(2)
C3C C2C C7C 119.5(2)
C11A C12A C13A 120.1(2)
C30D C24D C23D 132.4(2)
C25D C24D C30D 118.4(2)
C25D C24D C23D 109.2(2)
O00S C17D N014 123.1(2)
O00S C17D C16D 124.8(2)
N014 C17D C16D 111.9(2)
C15D C10D C9D 122.0(2)
C11D C10D C15D 118.3(2)
C11D C10D C9D 119.5(2)
C14D C15D C10D 120.4(2)
C22D C16D C17D 118.6(2)
C22D C16D C9D 112.7(2)
C17D C16D C9D 127.8(2)
C5B C6B C7B 120.8(2)
C5C C4C C3C 121.8(2)
C2B C7B C6B 120.6(2)
O00D C23D C8D 115.94(19)
O00D C23D C22D 108.36(19)
O00D C23D C24D 115.3(2)
C22D C23D C8D 100.7(2)
C22D C23D C24D 114.7(2)
C24D C23D C8D 100.90(19)
O00O C25D C24D 113.2(2)
O00O C25D C26D 122.4(2)
C24D C25D C26D 124.4(2)
C14B C13B C12B 119.5(2)
C11D C12D C13D 119.8(2)
C14C C13C C12C 119.8(2)
C29D C27D O00Y 114.3(2)
C29D C27D C26D 122.7(2)
C26D C27D O00Y 123.1(2)
C10D C9D C8D 114.0(2)
C16D C9D C8D 102.4(2)
C16D C9D C10D 114.7(2)
C14D C13D C12D 119.5(3)
C15D C14D C13D 120.6(3)
C3D C4D C5D 120.7(3)
C12D C11D C10D 121.3(3)
C27D C26D C25D 115.8(2)
C2D C3D C4D 121.0(3)
N014 C18D C19D 101.3(2)
N014 C18D C19E 100.8(4)
C20D C19D C18D 103.3(3)
C20D C19E C18D 100.2(6)

loop_
_geom_bond_atom_site_label_1
_geom_bond_atom_site_label_2
_geom_bond_distance
O5B C23B 1.403(2)
O4B C22B 1.356(3)
O4B C21B 1.454(3)
O4C C22C 1.349(3)
O4C C21C 1.462(3)
O5A C23A 1.408(2)
O4A C22A 1.344(3)
O4A C21A 1.465(3)
O7B C30B 1.367(3)
O7B C31B 1.430(3)
O2C C25C 1.370(3)
O2C C8C 1.462(3)
O3B C17B 1.236(3)
O2B C25B 1.366(3)
O2B C8B 1.459(3)
O7C C30C 1.354(3)
O7C C31C 1.428(3)
O7A C30A 1.356(3)
O7A C31A 1.437(3)
O5C C23C 1.404(3)
O00D C23D 1.401(3)
O2A C25A 1.368(3)
O2A C8A 1.463(3)
O00F C22D 1.359(3)
O00F C21D 1.451(3)
O6B C27B 1.364(3)
O6B C28B 1.427(3)
O3A C17A 1.239(3)
O3C C17C 1.232(3)
O6C C27C 1.367(3)
O6C C28C 1.426(3)
O00K C30D 1.339(3)
O00K C31D 1.436(3)
N1B C17B 1.357(3)
N1B C21B 1.451(3)
N1B C18B 1.464(3)
O1C C2C 1.369(3)
O1C C1C 1.422(3)
O1A C2A 1.368(3)
O1A C1A 1.415(4)
O00O C8D 1.459(3)
O00O C25D 1.369(3)
N1C C17C 1.349(3)
N1C C21C 1.441(3)
N1C C18C 1.466(3)
N1A C21A 1.446(3)
N1A C17A 1.348(3)
N1A C18A 1.469(3)
O6A C27A 1.371(3)
O6A C28A 1.428(3)
O00S C17D 1.240(3)
O1B C2B 1.374(3)
O1B C1B 1.404(4)
O00U C2D 1.375(3)
O00U C1D 1.429(5)
C24B C30B 1.393(3)
C24B C25B 1.389(3)
C24B C23B 1.515(3)
C22B C16B 1.339(3)
C22B C23B 1.498(3)
C30B C29B 1.394(3)
O00Y C27D 1.381(3)
O00Y C28D 1.397(4)
C24C C30C 1.390(3)
C24C C23C 1.501(3)
C24C C25C 1.382(3)
C22A C23A 1.509(3)
C22A C16A 1.346(3)
C16B C9B 1.503(3)
C16B C17B 1.468(3)
C16C C22C 1.338(3)
C16C C17C 1.471(3)
C16C C9C 1.499(3)
C9B C10B 1.514(3)
C9B C8B 1.584(3)
N014 C21D 1.443(3)
N014 C17D 1.359(3)
N014 C18D 1.469(3)
C30C C29C 1.396(3)
C25B C26B 1.381(3)
C22C C23C 1.508(3)
C27B C29B 1.398(3)
C27B C26B 1.393(3)
C19B C18B 1.523(3)
C19B C20B 1.531(3)
C10B C15B 1.399(3)
C10B C11B 1.389(3)
C23C C8C 1.609(3)
C25C C26C 1.382(3)
C15B C14B 1.385(4)
C8C C5C 1.513(3)
C8C C9C 1.585(3)
C21B C20B 1.516(3)
C23B C8B 1.612(3)
C15A C10A 1.393(3)
C15A C14A 1.387(4)
C23A C24A 1.511(3)
C23A C8A 1.601(3)
C21A C20A 1.507(3)
C9A C10A 1.514(3)
C9A C16A 1.493(3)
C9A C8A 1.572(3)
C25A C24A 1.373(3)
C25A C26A 1.392(3)
C10A C11A 1.392(3)
C7A C6A 1.375(3)
C7A C2A 1.393(4)
C5A C6A 1.404(3)
C5A C4A 1.381(3)
C5A C8A 1.517(3)
C24A C30A 1.397(3)
C26C C27C 1.396(3)
C5C C6C 1.402(3)
C5C C4C 1.381(3)
C5B C4B 1.388(3)
C5B C8B 1.516(3)
C5B C6B 1.388(3)
C20C C21C 1.510(3)
C20C C19C 1.522(4)
C20A C19A 1.530(3)
C16A C17A 1.468(3)
C10C C9C 1.522(3)
C10C C11C 1.395(3)
C10C C15C 1.388(3)
C30A C29A 1.390(3)
C14B C13B 1.382(4)
C29C C27C 1.392(4)
C4A C3A 1.397(4)
C6C C7C 1.376(3)
C2A C3A 1.392(4)
C30D C29D 1.399(4)
C30D C24D 1.407(4)
C11B C12B 1.394(3)
C6D C7D 1.387(4)
C6D C5D 1.390(4)
C4B C3B 1.392(3)
C3B C2B 1.388(4)
C7C C2C 1.395(3)
C8D C5D 1.517(4)
C8D C23D 1.603(3)
C8D C9D 1.581(4)
C18C C19C 1.524(3)
C11A C12A 1.375(3)
C29A C27A 1.392(4)
C14C C15C 1.392(4)
C14C C13C 1.375(4)
C19A C18A 1.521(3)
C3C C2C 1.377(4)
C3C C4C 1.399(3)
C7D C2D 1.389(4)
C2D C3D 1.368(5)
C12B C13B 1.386(4)
C29D C27D 1.371(4)
C22D C16D 1.334(4)
C22D C23D 1.508(4)
C12C C11C 1.389(4)
C12C C13C 1.383(4)
C27A C26A 1.388(4)
C20D C21D 1.510(4)
C20D C19D 1.497(5)
C20D C19E 1.500(10)
C13A C14A 1.382(4)
C13A C12A 1.384(4)
C5D C4D 1.401(4)
C2B C7B 1.376(4)
C24D C23D 1.514(3)
C24D C25D 1.370(4)
C17D C16D 1.474(4)
C10D C15D 1.394(4)
C10D C9D 1.523(4)
C10D C11D 1.394(4)
C15D C14D 1.385(4)
C16D C9D 1.505(4)
C6B C7B 1.393(4)
C25D C26D 1.384(4)
C12D C13D 1.386(4)
C12D C11D 1.383(4)
C27D C26D 1.381(4)
C13D C14D 1.385(4)
C4D C3D 1.386(4)
C18D C19D 1.551(5)
C18D C19E 1.614(9)

loop_
_geom_torsion_atom_site_label_1
_geom_torsion_atom_site_label_2
_geom_torsion_atom_site_label_3
_geom_torsion_atom_site_label_4
_geom_torsion
O5B C23B C8B O2B -141.36(17)
O5B C23B C8B C9B 107.84(19)
O5B C23B C8B C5B -21.9(3)
O4B C22B C16B C9B -178.97(18)
O4B C22B C16B C17B 13.4(3)
O4B C22B C23B O5B 64.2(2)
O4B C22B C23B C24B -67.7(2)
O4B C22B C23B C8B -174.97(17)
O4B C21B C20B C19B 100.8(2)
O4C C22C C23C O5C -60.1(2)
O4C C22C C23C C24C 70.0(3)
O4C C22C C23C C8C 177.59(17)
O5A C23A C24A C25A -138.0(2)
O5A C23A C24A C30A 40.1(3)
O5A C23A C8A O2A 145.24(17)
O5A C23A C8A C9A -104.2(2)
O5A C23A C8A C5A 26.2(3)
O4A C22A C23A O5A -65.2(2)
O4A C22A C23A C24A 66.7(2)
O4A C22A C23A C8A 173.73(18)
O4A C22A C16A C9A 178.65(19)
O4A C22A C16A C17A -16.2(3)
O4A C21A C20A C19A -97.6(2)
O7B C30B C29B C27B -178.5(2)
O2C C25C C26C C27C 178.6(2)
O2C C8C C5C C6C -178.85(19)
O2C C8C C5C C4C 2.0(3)
O2C C8C C9C C16C 107.19(19)
O2C C8C C9C C10C -125.9(2)
O2B C25B C26B C27B 178.88(19)
O7C C30C C29C C27C 178.4(2)
O7A C30A C29A C27A 177.6(2)
O5C C23C C8C O2C 132.82(19)
O5C C23C C8C C5C 13.5(3)
O5C C23C C8C C9C -115.9(2)
O2A C25A C24A C23A 0.9(3)
O2A C25A C24A C30A -177.52(19)
O2A C25A C26A C27A 177.5(2)
O00F C22D C16D C17D 13.9(4)
O00F C22D C16D C9D -176.3(2)
O00F C22D C23D O00D 63.3(3)
O00F C22D C23D C8D -174.55(19)
O00F C22D C23D C24D -67.1(3)
O6B C27B C29B C30B 178.6(2)
O6B C27B C26B C25B -179.3(2)
O00K C30D C29D C27D -177.7(2)
O00K C30D C24D C23D -1.7(4)
O00K C30D C24D C25D 179.6(2)
N1B C21B C20B C19B -18.8(2)
O1A C2A C3A C4A -178.8(2)
O00O C8D C5D C6D 176.3(2)
O00O C8D C5D C4D -9.9(3)
O00O C8D C23D O00D -143.4(2)
O00O C8D C23D C22D 99.9(2)
O00O C8D C23D C24D -18.1(2)
O00O C8D C9D C10D 139.1(2)
O00O C8D C9D C16D -96.4(2)
O00O C25D C26D C27D -179.0(2)
N1C C18C C19C C20C 34.2(2)
N1A C21A C20A C19A 22.3(2)
O6A C27A C26A C25A -179.8(2)
O00S C17D C16D C22D 152.6(3)
O00S C17D C16D C9D -15.4(4)
O1B C2B C7B C6B 178.6(2)
O00U C2D C3D C4D 176.0(3)
C24B C30B C29B C27B 1.1(3)
C24B C25B C26B C27B 0.4(3)
C24B C23B C8B O2B -14.0(2)
C24B C23B C8B C9B -124.76(17)
C24B C23B C8B C5B 105.5(2)
C22B O4B C21B N1B -51.9(2)
C22B O4B C21B C20B -167.63(17)
C22B C16B C9B C10B 120.2(2)
C22B C16B C9B C8B -7.1(2)
C22B C16B C17B O3B 152.9(2)
C22B C16B C17B N1B -21.2(3)
C22B C23B C8B O2B 102.53(18)
C22B C23B C8B C9B -8.3(2)
C22B C23B C8B C5B -138.01(19)
C30B C24B C25B O2B -179.42(18)
C30B C24B C25B C26B -0.8(3)
C30B C24B C23B O5B -48.8(3)
C30B C24B C23B C22B 78.5(3)
C30B C24B C23B C8B -174.3(2)
O00Y C27D C26D C25D 179.1(3)
C24C C30C C29C C27C -1.6(4)
C24C C23C C8C O2C 7.3(2)
C24C C23C C8C C5C -111.9(2)
C24C C23C C8C C9C 118.65(19)
C24C C25C C26C C27C -2.3(4)
C22A O4A C21A N1A 50.5(2)
C22A O4A C21A C20A 166.33(17)
C22A C23A C24A C25A 94.5(2)
C22A C23A C24A C30A -87.5(3)
C22A C23A C8A O2A -99.30(18)
C22A C23A C8A C9A 11.2(2)
C22A C23A C8A C5A 141.67(19)
C22A C16A C17A O3A -152.1(2)
C22A C16A C17A N1A 21.7(3)
C16B C22B C23B O5B -116.5(2)
C16B C22B C23B C24B 111.5(2)
C16B C22B C23B C8B 4.3(2)
C16B C9B C10B C15B 165.70(19)
C16B C9B C10B C11B -15.3(3)
C16B C9B C8B O2B -101.55(18)
C16B C9B C8B C23B 9.3(2)
C16B C9B C8B C5B 139.20(18)
C16C C22C C23C O5C 123.4(2)
C16C C22C C23C C24C -106.5(2)
C16C C22C C23C C8C 1.1(2)
C9B C16B C17B O3B -13.0(4)
C9B C16B C17B N1B 172.9(2)
C9B C10B C15B C14B 177.4(2)
C9B C10B C11B C12B -178.4(2)
N014 C17D C16D C22D -22.3(4)
N014 C17D C16D C9D 169.7(2)
N014 C18D C19D C20D -33.5(3)
N014 C18D C19E C20D 36.2(5)
C30C C24C C23C O5C 49.5(3)
C30C C24C C23C C22C -77.6(3)
C30C C24C C23C C8C 175.0(2)
C30C C24C C25C O2C -178.1(2)
C30C C24C C25C C26C 2.8(4)
C30C C29C C27C O6C -178.2(2)
C30C C29C C27C C26C 2.1(4)
C25B O2B C8B C9B 125.38(17)
C25B O2B C8B C23B 12.8(2)
C25B O2B C8B C5B -111.10(19)
C25B C24B C30B O7B 179.66(19)
C25B C24B C30B C29B 0.1(3)
C25B C24B C23B O5B 136.43(19)
C25B C24B C23B C22B -96.3(2)
C25B C24B C23B C8B 10.9(2)
C22C O4C C21C N1C 51.4(2)
C22C O4C C21C C20C 167.19(19)
C22C C16C C17C O3C -150.4(2)
C22C C16C C17C N1C 22.9(3)
C22C C16C C9C C8C 5.3(2)
C22C C16C C9C C10C -122.8(2)
C22C C23C C8C O2C -109.08(18)
C22C C23C C8C C5C 131.63(19)
C22C C23C C8C C9C 2.2(2)
C17B N1B C21B O4B 47.1(3)
C17B N1B C21B C20B 167.3(2)
C17B N1B C18B C19B -146.2(2)
C17B C16B C9B C10B -73.1(3)
C17B C16B C9B C8B 159.5(2)
C10B C9B C8B O2B 132.27(18)
C10B C9B C8B C23B -116.91(19)
C10B C9B C8B C5B 13.0(3)
C10B C15B C14B C13B 0.9(4)
C10B C11B C12B C13B 1.2(4)
C23C C24C C30C O7C -2.3(4)
C23C C24C C30C C29C 177.7(2)
C23C C24C C25C O2C 3.2(3)
C23C C24C C25C C26C -176.0(2)
C23C C8C C5C C6C -61.8(3)
C23C C8C C5C C4C 119.0(2)
C23C C8C C9C C16C -4.3(2)
C23C C8C C9C C10C 122.5(2)
C29B C27B C26B C25B 0.8(3)
C17C N1C C21C O4C -46.4(3)
C17C N1C C21C C20C -166.2(2)
C17C N1C C18C C19C 144.6(2)
C17C C16C C22C O4C -14.8(3)
C17C C16C C22C C23C 161.5(2)
C17C C16C C9C C8C -159.2(2)
C17C C16C C9C C10C 72.7(3)
C25C O2C C8C C23C -6.1(2)
C25C O2C C8C C5C 116.15(19)
C25C O2C C8C C9C -119.04(18)
C25C C24C C30C O7C 179.3(2)
C25C C24C C30C C29C -0.8(3)
C25C C24C C23C O5C -132.0(2)
C25C C24C C23C C22C 100.9(2)
C25C C24C C23C C8C -6.4(2)
C25C C26C C27C O6C -179.9(2)
C25C C26C C27C C29C -0.2(4)
C15B C10B C11B C12B 0.6(3)
C15B C14B C13B C12B 0.8(4)
C26B C27B C29B C30B -1.5(3)
C8C O2C C25C C24C 2.1(3)
C8C O2C C25C C26C -178.7(2)
C8C C5C C6C C7C -179.4(2)
C8C C5C C4C C3C 179.8(2)
C21B O4B C22B C16B 24.5(3)
C21B O4B C22B C23B -156.32(18)
C21B N1B C17B O3B 176.1(2)
C21B N1B C17B C16B -9.8(3)
C21B N1B C18B C19B 23.9(2)
C23B C24B C30B O7B 5.2(3)
C23B C24B C30B C29B -174.4(2)
C23B C24B C25B O2B -3.7(2)
C23B C24B C25B C26B 174.9(2)
C23B C22B C16B C9B 1.8(3)
C23B C22B C16B C17B -165.84(19)
C15A C10A C11A C12A 2.1(3)
C23A C22A C16A C9A -1.0(3)
C23A C22A C16A C17A 164.06(19)
C23A C24A C30A O7A 2.7(4)
C23A C24A C30A C29A -177.9(2)
C18B N1B C17B O3B -14.6(4)
C18B N1B C17B C16B 159.6(2)
C18B N1B C21B O4B -123.50(19)
C18B N1B C21B C20B -3.3(2)
C18B C19B C20B C21B 33.2(2)
C21A O4A C22A C23A 158.68(18)
C21A O4A C22A C16A -21.0(3)
C21A N1A C17A O3A -175.4(2)
C21A N1A C17A C16A 10.9(3)
C21A N1A C18A C19A -19.6(3)
C21A C20A C19A C18A -34.4(2)
C9A C10A C11A C12A -175.1(2)
C9A C16A C17A O3A 11.0(4)
C9A C16A C17A N1A -175.2(2)
C25A O2A C8A C23A -19.7(2)
C25A O2A C8A C9A -132.74(18)
C25A O2A C8A C5A 102.9(2)
C25A C24A C30A O7A -179.35(19)
C25A C24A C30A C29A 0.1(3)
C10A C15A C14A C13A -1.2(4)
C10A C9A C16A C22A -118.4(2)
C10A C9A C16A C17A 77.6(3)
C10A C9A C8A O2A -135.27(18)
C10A C9A C8A C23A 114.3(2)
C10A C9A C8A C5A -15.4(3)
C10A C11A C12A C13A -2.2(4)
C7A C2A C3A C4A 1.1(4)
C5A C4A C3A C2A 0.0(4)
C20B C19B C18B N1B -34.0(2)
C24A C23A C8A O2A 18.9(2)
C24A C23A C8A C9A 129.45(17)
C24A C23A C8A C5A -100.1(2)
C24A C25A C26A C27A -1.6(4)
C24A C30A C29A C27A -1.7(3)
C5C C8C C9C C16C -132.4(2)
C5C C8C C9C C10C -5.5(3)
C5C C6C C7C C2C -0.7(4)
C5B C4B C3B C2B -0.5(3)
C5B C6B C7B C2B 0.7(4)
C20A C19A C18A N1A 32.3(2)
C16A C22A C23A O5A 114.5(2)
C16A C22A C23A C24A -113.6(2)
C16A C22A C23A C8A -6.6(2)
C16A C9A C10A C15A 15.6(3)
C16A C9A C10A C11A -167.36(19)
C16A C9A C8A O2A 98.52(18)
C16A C9A C8A C23A -11.9(2)
C16A C9A C8A C5A -141.59(19)
C30A C29A C27A O6A -178.5(2)
C30A C29A C27A C26A 1.8(4)
C6A C7A C2A O1A 178.4(2)
C6A C7A C2A C3A -1.5(4)
C6A C5A C4A C3A -0.7(4)
C6A C5A C8A O2A -176.43(19)
C6A C5A C8A C23A -60.1(3)
C6A C5A C8A C9A 66.3(3)
C4A C5A C6A C7A 0.3(3)
C4A C5A C8A O2A 8.8(3)
C4A C5A C8A C23A 125.0(2)
C4A C5A C8A C9A -108.5(2)
C6C C5C C4C C3C 0.6(4)
C6C C7C C2C O1C -178.8(2)
C6C C7C C2C C3C 1.1(4)
C2A C7A C6A C5A 0.8(4)
C17A N1A C21A O4A -47.7(3)
C17A N1A C21A C20A -167.7(2)
C17A N1A C18A C19A 145.5(2)
C30D C29D C27D O00Y 178.9(2)
C30D C29D C27D C26D -1.4(4)
C30D C24D C23D O00D -41.6(4)
C30D C24D C23D C8D -167.3(3)
C30D C24D C23D C22D 85.4(3)
C30D C24D C25D O00O 178.9(2)
C30D C24D C25D C26D -2.4(4)
C9C C16C C22C O4C 179.42(19)
C9C C16C C22C C23C -4.2(3)
C9C C16C C17C O3C 13.3(4)
C9C C16C C17C N1C -173.4(2)
C9C C8C C5C C6C 63.1(3)
C9C C8C C5C C4C -116.1(2)
C9C C10C C11C C12C -179.5(2)
C9C C10C C15C C14C -179.6(2)
C11B C10B C15B C14B -1.6(3)
C11B C12B C13B C14B -1.8(4)
C21C O4C C22C C16C -23.5(3)
C21C O4C C22C C23C 160.31(19)
C21C N1C C17C O3C -178.1(2)
C21C N1C C17C C16C 8.6(3)
C21C N1C C18C C19C -23.3(3)
C21C C20C C19C C18C -34.1(2)
C6D C7D C2D O00U -175.4(2)
C6D C7D C2D C3D 5.1(4)
C6D C5D C4D C3D 4.8(4)
C4B C5B C8B O2B 175.20(19)
C4B C5B C8B C9B -67.8(3)
C4B C5B C8B C23B 57.9(3)
C4B C5B C6B C7B -0.8(3)
C4B C3B C2B O1B -178.6(2)
C4B C3B C2B C7B 0.3(4)
C8B O2B C25B C24B -6.3(2)
C8B O2B C25B C26B 175.0(2)
C8B C9B C10B C15B -74.5(2)
C8B C9B C10B C11B 104.5(2)
C8B C5B C4B C3B 177.2(2)
C8B C5B C6B C7B -177.4(2)
C28B O6B C27B C29B 1.9(3)
C28B O6B C27B C26B -178.1(2)
C3B C2B C7B C6B -0.5(4)
C28C O6C C27C C26C -175.6(2)
C28C O6C C27C C29C 4.7(4)
C8D O00O C25D C24D -13.0(3)
C8D O00O C25D C26D 168.3(3)
C8D C5D C4D C3D -169.2(3)
C18C N1C C17C O3C 15.0(4)
C18C N1C C17C C16C -158.3(2)
C18C N1C C21C O4C 122.1(2)
C18C N1C C21C C20C 2.2(3)
C8A O2A C25A C24A 12.7(3)
C8A O2A C25A C26A -166.5(2)
C8A C23A C24A C25A -12.4(2)
C8A C23A C24A C30A 165.6(2)
C8A C9A C10A C15A -103.9(3)
C8A C9A C10A C11A 73.2(2)
C8A C9A C16A C22A 8.3(2)
C8A C9A C16A C17A -155.7(2)
C8A C5A C6A C7A -174.7(2)
C8A C5A C4A C3A 174.3(2)
C29A C27A C26A C25A -0.2(4)
C19C C20C C21C O4C -99.4(2)
C19C C20C C21C N1C 20.0(2)
C31B O7B C30B C24B 165.0(2)
C31B O7B C30B C29B -15.4(3)
C18A N1A C21A O4A 118.4(2)
C18A N1A C21A C20A -1.6(3)
C18A N1A C17A O3A 20.3(4)
C18A N1A C17A C16A -153.3(2)
C7D C6D C5D C8D 169.9(2)
C7D C6D C5D C4D -4.1(4)
C7D C2D C3D C4D -4.4(4)
C29D C30D C24D C23D 179.0(3)
C29D C30D C24D C25D 0.4(4)
C29D C27D C26D C25D -0.5(4)
C22D O00F C21D N014 -52.3(2)
C22D O00F C21D C20D -168.1(2)
C22D C16D C9D C8D -11.6(3)
C22D C16D C9D C10D 112.4(3)
C11C C10C C9C C16C -167.7(2)
C11C C10C C9C C8C 71.5(3)
C11C C10C C15C C14C -0.8(4)
C11C C12C C13C C14C -0.3(4)
C31A O7A C30A C24A -160.2(2)
C31A O7A C30A C29A 20.4(3)
C15C C10C C9C C16C 11.1(3)
C15C C10C C9C C8C -109.7(3)
C15C C10C C11C C12C 1.7(4)
C15C C14C C13C C12C 1.1(4)
C31C O7C C30C C24C -164.6(2)
C31C O7C C30C C29C 15.5(3)
C21D O00F C22D C16D 24.8(3)
C21D O00F C22D C23D -156.2(2)
C21D N014 C17D O00S 176.0(2)
C21D N014 C17D C16D -9.0(3)
C21D N014 C18D C19D 21.4(4)
C21D N014 C18D C19E -22.4(5)
C21D C20D C19D C18D 34.5(3)
C21D C20D C19E C18D -38.3(5)
C5D C6D C7D C2D -0.8(4)
C5D C8D C23D O00D -25.0(3)
C5D C8D C23D C22D -141.7(2)
C5D C8D C23D C24D 100.3(2)
C5D C8D C9D C10D 19.4(3)
C5D C8D C9D C16D 143.9(2)
C5D C4D C3D C2D -0.6(5)
C14A C15A C10A C9A 176.7(2)
C14A C15A C10A C11A -0.4(3)
C14A C13A C12A C11A 0.5(4)
C26A C25A C24A C23A -180.0(2)
C26A C25A C24A C30A 1.6(3)
C2C C3C C4C C5C -0.2(4)
C12A C13A C14A C15A 1.1(4)
C24D C30D C29D C27D 1.5(4)
C24D C25D C26D C27D 2.5(4)
C17D N014 C21D O00F 47.0(3)
C17D N014 C21D C20D 167.2(2)
C17D N014 C18D C19D -145.8(3)
C17D N014 C18D C19E 170.4(4)
C17D C16D C9D C8D 157.0(3)
C17D C16D C9D C10D -79.0(3)
C10D C15D C14D C13D 0.1(4)
C15D C10D C9D C8D 102.3(3)
C15D C10D C9D C16D -15.4(4)
C15D C10D C11D C12D -4.0(4)
C16D C22D C23D O00D -117.6(2)
C16D C22D C23D C8D 4.6(3)
C16D C22D C23D C24D 112.0(3)
C6B C5B C4B C3B 0.7(3)
C6B C5B C8B O2B -8.3(3)
C6B C5B C8B C9B 108.7(2)
C6B C5B C8B C23B -125.6(2)
C4C C5C C6C C7C -0.2(3)
C4C C3C C2C O1C 179.2(2)
C4C C3C C2C C7C -0.7(4)
C23D C8D C5D C6D 60.4(3)
C23D C8D C5D C4D -125.8(3)
C23D C8D C9D C10D -110.8(2)
C23D C8D C9D C16D 13.7(2)
C23D C22D C16D C17D -165.1(2)
C23D C22D C16D C9D 4.6(3)
C23D C24D C25D O00O -0.1(3)
C23D C24D C25D C26D 178.6(3)
C25D O00O C8D C5D -103.8(2)
C25D O00O C8D C23D 19.3(3)
C25D O00O C8D C9D 131.7(2)
C25D C24D C23D O00D 137.2(2)
C25D C24D C23D C8D 11.5(3)
C25D C24D C23D C22D -95.8(3)
C12D C13D C14D C15D -1.8(4)
C13C C14C C15C C10C -0.6(4)
C13C C12C C11C C10C -1.1(4)
C9D C8D C5D C6D -65.7(3)
C9D C8D C5D C4D 108.2(3)
C9D C8D C23D O00D 105.4(2)
C9D C8D C23D C22D -11.3(2)
C9D C8D C23D C24D -129.3(2)
C9D C10D C15D C14D -170.7(2)
C9D C10D C11D C12D 169.7(2)
C13D C12D C11D C10D 2.3(4)
C31D O00K C30D C29D -16.8(3)
C31D O00K C30D C24D 164.0(2)
C1C O1C C2C C7C 177.1(2)
C1C O1C C2C C3C -2.8(4)
C11D C10D C15D C14D 2.8(4)
C11D C10D C9D C8D -71.1(3)
C11D C10D C9D C16D 171.3(2)
C11D C12D C13D C14D 0.6(4)
C18D N014 C21D O00F -120.8(3)
C18D N014 C21D C20D -0.7(3)
C18D N014 C17D O00S -17.8(4)
C18D N014 C17D C16D 157.2(3)
C1A O1A C2A C7A -164.8(2)
C1A O1A C2A C3A 15.0(4)
C1B O1B C2B C3B -11.6(4)
C1B O1B C2B C7B 169.4(2)
C28D O00Y C27D C29D -170.1(2)
C28D O00Y C27D C26D 10.3(4)
C28A O6A C27A C29A 174.0(2)
C28A O6A C27A C26A -6.3(4)
C1D O00U C2D C7D 14.9(4)
C1D O00U C2D C3D -165.6(3)
C19D C20D C21D O00F 97.5(3)
C19D C20D C21D N014 -21.6(3)
C19D C20D C19E C18D 57.9(4)
C19D C18D C19E C20D -58.9(5)
C19E C20D C21D O00F 145.0(4)
C19E C20D C21D N014 25.9(4)
C19E C20D C19D C18D -63.0(5)
C19E C18D C19D C20D 60.2(5)

loop_
_publcif_info_datablock.id
_publcif_info_datablock.publ_exptl
_publcif_info_datablock.publ_geom
_publcif_info_datablock.structure
{efb2ef41-edfe-4d22-a516-8aadd98b58e2} y y y
